data_7130842
loop_
_publ_author_name
'Chen, Zhicai'
'Zhang, Yu'
'Wang, Pu'
'Yang, Jiaxin'
'Yang, Kun'
'Li, Jianfeng'
'Yang, Jie'
'Li, Yongchun'
'Dong, Huanli'
'Guo, Xugang'

_publ_section_title
;
 A Class of Electron-Deficient Units: Fluorenone Imide and Its
 Electron-Withdrawing Group-Functionalized Derivatives
;
_journal_name_full 'Chemical Communications'
_journal_paper_doi 10.1039/D2CC04922H
_journal_year 2022
_chemical_formula_sum 'C22 H15 N3 O2'
_chemical_formula_weight 353.37
_space_group_crystal_system orthorhombic
_space_group_IT_number 45
_space_group_name_Hall 'I 2 -2c'
_space_group_name_H-M_alt 'I b a 2'
_atom_sites_solution_hydrogens geom
_audit_creation_method SHELXL-2017/1
_audit_update_record
;
2022-04-02 deposited with the CCDC.	2022-10-11 downloaded from the CCDC.
;
_cell_angle_alpha 90
_cell_angle_beta 90
_cell_angle_gamma 90
_cell_formula_units_Z 8
_cell_length_a 10.2240(9)
_cell_length_b 43.467(4)
_cell_length_c 7.7850(7)
_cell_measurement_reflns_used 7018
_cell_measurement_temperature 298(2)
_cell_measurement_theta_max 28.21
_cell_measurement_theta_min 2.44
_cell_volume 3459.7(5)
_computing_cell_refinement 'Bruker SAINT'
_computing_data_collection 'Bruker APEX2'
_computing_data_reduction 'Bruker SAINT'
_computing_molecular_graphics 'Bruker SHELXTL'
_computing_publication_material 'Bruker SHELXTL'
_computing_structure_refinement 'SHELXL-2017/1 (Sheldrick, 2017)'
_computing_structure_solution 'SHELXT 2014/5 (Sheldrick, 2014)'
_diffrn_ambient_temperature 298(2)
_diffrn_measured_fraction_theta_full 0.994
_diffrn_measured_fraction_theta_max 0.990
_diffrn_measurement_device_type 'Bruker APEX-II CCD'
_diffrn_measurement_method '\f and \w scans'
_diffrn_radiation_type MoK\a
_diffrn_radiation_wavelength 0.71073
_diffrn_reflns_av_R_equivalents 0.0285
_diffrn_reflns_av_unetI/netI 0.0313
_diffrn_reflns_Laue_measured_fraction_full 0.994
_diffrn_reflns_Laue_measured_fraction_max 0.990
_diffrn_reflns_limit_h_max 13
_diffrn_reflns_limit_h_min -13
_diffrn_reflns_limit_k_max 57
_diffrn_reflns_limit_k_min -44
_diffrn_reflns_limit_l_max 10
_diffrn_reflns_limit_l_min -10
_diffrn_reflns_number 13118
_diffrn_reflns_point_group_measured_fraction_full 0.987
_diffrn_reflns_point_group_measured_fraction_max 0.970
_diffrn_reflns_theta_full 25.242
_diffrn_reflns_theta_max 28.247
_diffrn_reflns_theta_min 2.812
_exptl_absorpt_coefficient_mu 0.089
_exptl_absorpt_correction_type none
_exptl_crystal_density_diffrn 1.357
_exptl_crystal_description block
_exptl_crystal_F_000 1472
_refine_diff_density_max 0.225
_refine_diff_density_min -0.195
_refine_diff_density_rms 0.039
_refine_ls_abs_structure_details
;
 Flack x determined using 1136 quotients [(I+)-(I-)]/[(I+)+(I-)]
 (Parsons, Flack and Wagner, Acta Cryst. B69 (2013) 249-259).
;
_refine_ls_abs_structure_Flack 0.0(6)
_refine_ls_extinction_method none
_refine_ls_goodness_of_fit_ref 1.161
_refine_ls_hydrogen_treatment constr
_refine_ls_matrix_type full
_refine_ls_number_parameters 245
_refine_ls_number_reflns 4160
_refine_ls_number_restraints 1
_refine_ls_restrained_S_all 1.161
_refine_ls_R_factor_all 0.0805
_refine_ls_R_factor_gt 0.0578
_refine_ls_shift/su_max 0.000
_refine_ls_shift/su_mean 0.000
_refine_ls_structure_factor_coef Fsqd
_refine_ls_weighting_details 'w=1/[\s^2^(Fo^2^)+(0.1000P)^2^+0.4007P] where P=(Fo^2^+2Fc^2^)/3'
_refine_ls_weighting_scheme calc
_refine_ls_wR_factor_gt 0.1571
_refine_ls_wR_factor_ref 0.1783
_reflns_Friedel_coverage 0.820
_reflns_Friedel_fraction_full 0.978
_reflns_Friedel_fraction_max 0.946
_reflns_number_gt 3189
_reflns_number_total 4160
_reflns_threshold_expression 'I > 2\s(I)'
_cod_data_source_file d2cc04922h2.cif
_cod_data_source_block A_a
_cod_database_code 7130842
_shelx_shelxl_version_number 2017/1
_shelx_space_group_comment
;
The symmetry employed for this shelxl refinement is uniquely defined
by the following loop, which should always be used as a source of
symmetry information in preference to the above space-group names.
They are only intended as comments.
;

loop_
_space_group_symop_operation_xyz
'x, y, z'
'-x, -y, z'
'x+1/2, -y+1/2, z'
'-x+1/2, y+1/2, z'
'x+1/2, y+1/2, z+1/2'
'-x+1/2, -y+1/2, z+1/2'
'x+1, -y+1, z+1/2'
'-x+1, y+1, z+1/2'

loop_
_atom_site_label
_atom_site_type_symbol
_atom_site_fract_x
_atom_site_fract_y
_atom_site_fract_z
_atom_site_U_iso_or_equiv
_atom_site_adp_type
_atom_site_occupancy
_atom_site_site_symmetry_order
_atom_site_calc_flag
_atom_site_refinement_flags_posn
_atom_site_refinement_flags_adp
_atom_site_refinement_flags_occupancy
_atom_site_disorder_assembly
_atom_site_disorder_group
O2 O 0.3993(3) 0.69501(7) 0.2773(6) 0.0852(10) Uani 1 1 d . . . . .
O1 O 0.7567(3) 0.63757(7) 0.3388(6) 0.0898(11) Uani 1 1 d . . . . .
N003 N 0.5659(3) 0.66191(6) 0.3055(5) 0.0589(8) Uani 1 1 d . . . . .
N1 N 0.2945(3) 0.50388(8) 0.7988(6) 0.0731(10) Uani 1 1 d . . . . .
C1 C 0.2558(4) 0.52349(9) 0.7169(6) 0.0584(9) Uani 1 1 d . . . . .
C11 C 0.2299(3) 0.59935(8) 0.4641(5) 0.0506(8) Uani 1 1 d . . . . .
C5 C 0.5131(4) 0.55372(7) 0.6176(5) 0.0511(8) Uani 1 1 d . . . . .
H5 H 0.489301 0.535236 0.669049 0.061 Uiso 1 1 calc R U . . .
C6 C 0.5863(3) 0.60947(7) 0.4560(4) 0.0449(7) Uani 1 1 d . . . . .
C7 C 0.4561(3) 0.60188(6) 0.4785(4) 0.0421(7) Uani 1 1 d . . . . .
C3 C 0.2035(3) 0.54844(8) 0.6187(6) 0.0540(8) Uani 1 1 d . . . . .
C8 C 0.4193(3) 0.57394(7) 0.5579(4) 0.0436(7) Uani 1 1 d . . . . .
C12 C 0.3396(3) 0.61790(7) 0.4224(4) 0.0463(7) Uani 1 1 d . . . . .
C9 C 0.6439(3) 0.56172(8) 0.5987(5) 0.0546(9) Uani 1 1 d . . . . .
H9 H 0.708378 0.548643 0.640835 0.066 Uiso 1 1 calc R U . . .
C13 C 0.3259(3) 0.64640(8) 0.3471(5) 0.0508(8) Uani 1 1 d . . . . .
C10 C 0.6794(3) 0.58855(8) 0.5190(5) 0.0517(8) Uani 1 1 d . . . . .
H10 H 0.767823 0.593057 0.506307 0.062 Uiso 1 1 calc R U . . .
C4 C 0.2759(3) 0.57154(8) 0.5519(5) 0.0460(7) Uani 1 1 d . . . . .
C17 C 0.6398(4) 0.63682(8) 0.3653(5) 0.0555(9) Uani 1 1 d . . . . .
C18 C 0.4318(4) 0.66893(7) 0.3118(5) 0.0552(8) Uani 1 1 d . . . . .
C2 C 0.0640(4) 0.54695(11) 0.5974(8) 0.0798(14) Uani 1 1 d . . . . .
C14 C 0.1057(4) 0.60962(10) 0.4198(7) 0.0678(11) Uani 1 1 d . . . . .
H14 H 0.032341 0.597720 0.443461 0.081 Uiso 1 1 calc R U . . .
C15 C 0.1992(4) 0.65583(10) 0.3043(6) 0.0671(10) Uani 1 1 d . . . . .
H15 H 0.186990 0.674720 0.250606 0.081 Uiso 1 1 calc R U . . .
C19 C 0.6480(5) 0.68699(10) 0.2291(6) 0.0706(11) Uani 1 1 d . . . . .
H19A H 0.595542 0.698658 0.148304 0.085 Uiso 1 1 calc R U . . .
H19B H 0.720091 0.677848 0.166209 0.085 Uiso 1 1 calc R U . . .
C16 C 0.0933(4) 0.63786(10) 0.3398(7) 0.0740(12) Uani 1 1 d . . . . .
H16 H 0.010416 0.644791 0.309325 0.089 Uiso 1 1 calc R U . . .
C20 C 0.7016(6) 0.70843(11) 0.3632(7) 0.0889(15) Uani 1 1 d . . . . .
H20A H 0.752374 0.696768 0.445882 0.107 Uiso 1 1 calc R U . . .
H20B H 0.629727 0.718128 0.423923 0.107 Uiso 1 1 calc R U . . .
N2 N -0.0449(4) 0.54512(12) 0.5831(12) 0.133(3) Uani 1 1 d . . . . .
C21 C 0.7875(6) 0.73306(11) 0.2828(9) 0.0977(18) Uani 1 1 d . . . . .
H21A H 0.737059 0.743438 0.194598 0.117 Uiso 1 1 calc R U . . .
H21B H 0.807978 0.748167 0.370489 0.117 Uiso 1 1 calc R U . . .
C22 C 0.9095(6) 0.72262(17) 0.2067(16) 0.135(3) Uani 1 1 d . . . . .
H22A H 0.959105 0.711448 0.290799 0.202 Uiso 1 1 calc R U . . .
H22B H 0.959056 0.740074 0.168305 0.202 Uiso 1 1 calc R U . . .
H22C H 0.890918 0.709452 0.110780 0.202 Uiso 1 1 calc R U . . .

loop_
_atom_site_aniso_label
_atom_site_aniso_U_11
_atom_site_aniso_U_22
_atom_site_aniso_U_33
_atom_site_aniso_U_23
_atom_site_aniso_U_13
_atom_site_aniso_U_12
O2 0.096(2) 0.0515(15) 0.108(3) 0.0185(16) -0.003(2) 0.0086(15)
O1 0.0554(16) 0.0755(19) 0.138(3) 0.024(2) 0.0109(19) -0.0087(14)
N003 0.0701(19) 0.0449(14) 0.0618(17) -0.0038(14) 0.0018(15) -0.0062(13)
N1 0.084(2) 0.0493(17) 0.086(3) 0.0012(19) 0.007(2) -0.0005(17)
C1 0.056(2) 0.0455(17) 0.073(2) -0.0071(17) 0.0071(18) -0.0046(15)
C11 0.0448(17) 0.0497(17) 0.057(2) -0.0032(15) -0.0027(16) 0.0089(13)
C5 0.0478(17) 0.0413(14) 0.064(2) -0.0040(15) 0.0018(16) 0.0050(13)
C6 0.0463(17) 0.0382(14) 0.0502(17) -0.0111(13) -0.0004(13) -0.0008(12)
C7 0.0453(16) 0.0373(13) 0.0436(15) -0.0115(12) -0.0015(13) 0.0031(11)
C3 0.0446(16) 0.0471(17) 0.070(2) -0.0046(17) 0.0015(16) 0.0018(13)
C8 0.0403(15) 0.0401(15) 0.0504(16) -0.0086(12) -0.0002(14) 0.0016(12)
C12 0.0503(18) 0.0416(15) 0.0471(16) -0.0119(13) -0.0011(13) 0.0075(13)
C9 0.0451(17) 0.0483(18) 0.070(2) -0.0053(17) -0.0085(15) 0.0086(14)
C13 0.0613(19) 0.0428(16) 0.0483(17) -0.0043(14) -0.0023(15) 0.0082(14)
C10 0.0424(16) 0.0474(17) 0.065(2) -0.0097(15) -0.0027(15) 0.0025(13)
C4 0.0402(15) 0.0437(16) 0.0541(17) -0.0088(13) 0.0010(14) 0.0059(12)
C17 0.057(2) 0.0439(17) 0.066(2) -0.0070(16) 0.0005(16) -0.0055(15)
C18 0.071(2) 0.0441(16) 0.0508(18) -0.0023(15) 0.0000(16) 0.0049(15)
C2 0.048(2) 0.073(3) 0.119(4) 0.012(3) 0.007(2) -0.0045(19)
C14 0.0459(19) 0.069(2) 0.088(3) 0.006(2) -0.0049(19) 0.0096(17)
C15 0.068(2) 0.063(2) 0.071(3) 0.008(2) -0.006(2) 0.0172(18)
C19 0.102(3) 0.057(2) 0.053(2) -0.0012(18) 0.003(2) -0.014(2)
C16 0.056(2) 0.073(2) 0.093(3) 0.008(2) -0.010(2) 0.0206(19)
C20 0.130(4) 0.070(3) 0.066(3) -0.008(2) 0.004(3) -0.033(3)
N2 0.050(2) 0.109(4) 0.239(8) 0.038(5) -0.004(3) -0.010(2)
C21 0.127(5) 0.065(2) 0.101(4) 0.009(3) -0.002(4) -0.035(3)
C22 0.105(5) 0.104(5) 0.195(9) 0.012(5) 0.017(6) -0.029(4)

loop_
_atom_type_symbol
_atom_type_description
_atom_type_scat_dispersion_real
_atom_type_scat_dispersion_imag
_atom_type_scat_source
C C 0.0033 0.0016 'International Tables Vol C Tables 4.2.6.8 and 6.1.1.4'
H H 0.0000 0.0000 'International Tables Vol C Tables 4.2.6.8 and 6.1.1.4'
N N 0.0061 0.0033 'International Tables Vol C Tables 4.2.6.8 and 6.1.1.4'
O O 0.0106 0.0060 'International Tables Vol C Tables 4.2.6.8 and 6.1.1.4'

loop_
_geom_angle_atom_site_label_1
_geom_angle_atom_site_label_2
_geom_angle_atom_site_label_3
_geom_angle
_geom_angle_site_symmetry_1
_geom_angle_site_symmetry_3
_geom_angle_publ_flag
C18 N003 C17 132.9(3) . . ?
C18 N003 C19 113.7(3) . . ?
C17 N003 C19 113.2(3) . . ?
N1 C1 C3 177.9(5) . . ?
C14 C11 C12 118.9(3) . . ?
C14 C11 C4 132.4(4) . . ?
C12 C11 C4 108.7(3) . . ?
C8 C5 C9 118.2(3) . . ?
C8 C5 H5 120.9 . . ?
C9 C5 H5 120.9 . . ?
C7 C6 C10 117.0(3) . . ?
C7 C6 C17 127.2(3) . . ?
C10 C6 C17 115.7(3) . . ?
C6 C7 C8 121.1(3) . . ?
C6 C7 C12 129.8(3) . . ?
C8 C7 C12 109.0(3) . . ?
C4 C3 C1 124.4(3) . . ?
C4 C3 C2 122.2(3) . . ?
C1 C3 C2 113.5(3) . . ?
C5 C8 C7 120.6(3) . . ?
C5 C8 C4 131.1(3) . . ?
C7 C8 C4 108.2(3) . . ?
C13 C12 C11 121.8(3) . . ?
C13 C12 C7 130.1(3) . . ?
C11 C12 C7 108.0(3) . . ?
C10 C9 C5 121.1(3) . . ?
C10 C9 H9 119.5 . . ?
C5 C9 H9 119.5 . . ?
C12 C13 C15 117.3(4) . . ?
C12 C13 C18 126.7(3) . . ?
C15 C13 C18 116.0(3) . . ?
C9 C10 C6 122.0(3) . . ?
C9 C10 H10 119.0 . . ?
C6 C10 H10 119.0 . . ?
C3 C4 C11 128.1(3) . . ?
C3 C4 C8 125.9(3) . . ?
C11 C4 C8 106.0(3) . . ?
O1 C17 N003 116.9(3) . . ?
O1 C17 C6 117.7(3) . . ?
N003 C17 C6 125.4(3) . . ?
O2 C18 N003 117.6(4) . . ?
O2 C18 C13 117.3(4) . . ?
N003 C18 C13 125.0(3) . . ?
N2 C2 C3 178.3(6) . . ?
C16 C14 C11 118.8(4) . . ?
C16 C14 H14 120.6 . . ?
C11 C14 H14 120.6 . . ?
C16 C15 C13 121.3(4) . . ?
C16 C15 H15 119.4 . . ?
C13 C15 H15 119.4 . . ?
N003 C19 C20 112.3(4) . . ?
N003 C19 H19A 109.1 . . ?
C20 C19 H19A 109.1 . . ?
N003 C19 H19B 109.1 . . ?
C20 C19 H19B 109.1 . . ?
H19A C19 H19B 107.9 . . ?
C15 C16 C14 121.8(4) . . ?
C15 C16 H16 119.1 . . ?
C14 C16 H16 119.1 . . ?
C19 C20 C21 111.2(5) . . ?
C19 C20 H20A 109.4 . . ?
C21 C20 H20A 109.4 . . ?
C19 C20 H20B 109.4 . . ?
C21 C20 H20B 109.4 . . ?
H20A C20 H20B 108.0 . . ?
C22 C21 C20 116.4(5) . . ?
C22 C21 H21A 108.2 . . ?
C20 C21 H21A 108.2 . . ?
C22 C21 H21B 108.2 . . ?
C20 C21 H21B 108.2 . . ?
H21A C21 H21B 107.4 . . ?
C21 C22 H22A 109.5 . . ?
C21 C22 H22B 109.5 . . ?
H22A C22 H22B 109.5 . . ?
C21 C22 H22C 109.5 . . ?
H22A C22 H22C 109.5 . . ?
H22B C22 H22C 109.5 . . ?

loop_
_geom_bond_atom_site_label_1
_geom_bond_atom_site_label_2
_geom_bond_distance
_geom_bond_site_symmetry_2
_geom_bond_publ_flag
O2 C18 1.211(4) . ?
O1 C17 1.213(4) . ?
N003 C18 1.405(5) . ?
N003 C17 1.406(5) . ?
N003 C19 1.499(5) . ?
N1 C1 1.136(6) . ?
C1 C3 1.430(6) . ?
C11 C14 1.389(5) . ?
C11 C12 1.419(5) . ?
C11 C4 1.466(5) . ?
C5 C8 1.381(5) . ?
C5 C9 1.390(5) . ?
C5 H5 0.9300 . ?
C6 C7 1.382(4) . ?
C6 C10 1.405(5) . ?
C6 C17 1.487(5) . ?
C7 C8 1.413(5) . ?
C7 C12 1.447(4) . ?
C3 C4 1.352(5) . ?
C3 C2 1.437(5) . ?
C8 C4 1.471(4) . ?
C12 C13 1.377(5) . ?
C9 C10 1.370(5) . ?
C9 H9 0.9300 . ?
C13 C15 1.399(5) . ?
C13 C18 1.486(5) . ?
C10 H10 0.9300 . ?
C2 N2 1.122(5) . ?
C14 C16 1.382(6) . ?
C14 H14 0.9300 . ?
C15 C16 1.363(6) . ?
C15 H15 0.9300 . ?
C19 C20 1.503(6) . ?
C19 H19A 0.9700 . ?
C19 H19B 0.9700 . ?
C16 H16 0.9300 . ?
C20 C21 1.519(7) . ?
C20 H20A 0.9700 . ?
C20 H20B 0.9700 . ?
C21 C22 1.454(10) . ?
C21 H21A 0.9700 . ?
C21 H21B 0.9700 . ?
C22 H22A 0.9600 . ?
C22 H22B 0.9600 . ?
C22 H22C 0.9600 . ?
